data_4516244
loop_
_publ_author_name
'Laffoon, Summer D.'
'Chan, Vincent S.'
'Fickes, Michael G.'
'Kotecki, Brian'
'Ickes, Andrew R.'
'Henle, Jeremy'
'Napolitano, Jos\'e G.'
'Franczyk, Thaddeus S.'
'Dunn, Travis B.'
'Barnes, David M.'
'Haight, Anthony R.'
'Henry, Rodger F.'
'Shekhar, Shashank'

_publ_section_title
;
 Pd-Catalyzed Cross-Coupling Reactions Promoted by Biaryl Phosphorinane
 Ligands
;
_journal_name_full 'ACS Catalysis'
_journal_page_first 11691
_journal_paper_doi 10.1021/acscatal.9b03012
_journal_year 2019
_chemical_formula_sum 'C32 H49 P'
_chemical_formula_weight 464.68
_chemical_melting_point 402
_chemical_name_common L_8
_space_group_crystal_system monoclinic
_space_group_IT_number 14
_space_group_name_Hall '-P 2yn'
_space_group_name_H-M_alt 'P 1 21/n 1'
_atom_sites_solution_hydrogens geom
_audit_creation_method SHELXL-2016/6
_cell_angle_alpha 90
_cell_angle_beta 92.223(3)
_cell_angle_gamma 90
_cell_formula_units_Z 4
_cell_length_a 8.6727(18)
_cell_length_b 14.184(3)
_cell_length_c 23.006(5)
_cell_measurement_reflns_used 2940
_cell_measurement_temperature 100(2)
_cell_measurement_theta_max 22.376
_cell_measurement_theta_min 2.281
_cell_volume 2827.9(10)
_computing_structure_refinement 'SHELXL-2016/6 (Sheldrick, 2016)'
_computing_structure_solution 'SHELXT 2014/4 (Sheldrick, 2014)'
_diffrn_ambient_temperature 100(2)
_diffrn_measured_fraction_theta_full 1.000
_diffrn_measured_fraction_theta_max 0.997
_diffrn_measurement_device_type CCD
_diffrn_measurement_method 'Omega Scan'
_diffrn_radiation_type MoK\a
_diffrn_radiation_wavelength 0.71073
_diffrn_reflns_av_R_equivalents 0.1303
_diffrn_reflns_av_unetI/netI 0.1076
_diffrn_reflns_Laue_measured_fraction_full 1.000
_diffrn_reflns_Laue_measured_fraction_max 0.997
_diffrn_reflns_limit_h_max 11
_diffrn_reflns_limit_h_min -11
_diffrn_reflns_limit_k_max 18
_diffrn_reflns_limit_k_min -18
_diffrn_reflns_limit_l_max 29
_diffrn_reflns_limit_l_min -29
_diffrn_reflns_number 31809
_diffrn_reflns_point_group_measured_fraction_full 1.000
_diffrn_reflns_point_group_measured_fraction_max 0.997
_diffrn_reflns_theta_full 25.242
_diffrn_reflns_theta_max 27.113
_diffrn_reflns_theta_min 1.687
_diffrn_source 'Sealed Tube'
_exptl_absorpt_coefficient_mu 0.114
_exptl_absorpt_correction_type multi-scan
_exptl_crystal_colour Colourless
_exptl_crystal_density_diffrn 1.091
_exptl_crystal_description Plate
_exptl_crystal_F_000 1024
_exptl_crystal_size_max 0.350
_exptl_crystal_size_mid 0.200
_exptl_crystal_size_min 0.020
_exptl_transmission_factor_max 1
_exptl_transmission_factor_min 0.8016
_refine_diff_density_max 0.366
_refine_diff_density_min -0.508
_refine_diff_density_rms 0.059
_refine_ls_extinction_method none
_refine_ls_goodness_of_fit_ref 0.889
_refine_ls_hydrogen_treatment constr
_refine_ls_matrix_type full
_refine_ls_number_parameters 308
_refine_ls_number_reflns 6226
_refine_ls_number_restraints 0
_refine_ls_restrained_S_all 0.889
_refine_ls_R_factor_all 0.1280
_refine_ls_R_factor_gt 0.0568
_refine_ls_shift/su_max 0.000
_refine_ls_shift/su_mean 0.000
_refine_ls_structure_factor_coef Fsqd
_refine_ls_weighting_details 'w=1/[\s^2^(Fo^2^)+(0.1000P)^2^+0.3367P] where P=(Fo^2^+2Fc^2^)/3'
_refine_ls_weighting_scheme calc
_refine_ls_wR_factor_gt 0.1311
_refine_ls_wR_factor_ref 0.1680
_reflns_Friedel_coverage 0.000
_reflns_number_gt 3680
_reflns_number_total 6226
_reflns_threshold_expression 'I > 2\s(I)'
_cod_data_source_file cs9b03012_si_001.cif
_cod_data_source_block L_8
_cod_original_sg_symbol_H-M 'P 21/n'
_cod_database_code 4516244
_shelx_shelxl_version_number 2016/6
_shelx_space_group_comment
;
The symmetry employed for this shelxl refinement is uniquely defined
by the following loop, which should always be used as a source of
symmetry information in preference to the above space-group names.
They are only intended as comments.
;
_shelx_estimated_absorpt_t_min 0.961
_shelx_estimated_absorpt_t_max 0.998

loop_
_space_group_symop_operation_xyz
'x, y, z'
'-x+1/2, y+1/2, -z+1/2'
'-x, -y, -z'
'x-1/2, -y-1/2, z-1/2'

loop_
_atom_site_label
_atom_site_type_symbol
_atom_site_fract_x
_atom_site_fract_y
_atom_site_fract_z
_atom_site_U_iso_or_equiv
_atom_site_adp_type
_atom_site_occupancy
_atom_site_site_symmetry_order
_atom_site_calc_flag
_atom_site_refinement_flags_posn
_atom_site_refinement_flags_adp
P1 P 0.33677(7) 0.65104(5) 0.34350(3) 0.01652(18) Uani 1 1 d . .
C1 C 0.4554(3) 0.75509(18) 0.32605(11) 0.0175(6) Uani 1 1 d . .
C2 C 0.5008(3) 0.81756(19) 0.37172(11) 0.0179(6) Uani 1 1 d . .
C3 C 0.6060(3) 0.8896(2) 0.36102(11) 0.0225(6) Uani 1 1 d . .
H3 H 0.637369 0.930866 0.391762 0.027 Uiso 1 1 calc R U
C4 C 0.6657(3) 0.9021(2) 0.30619(12) 0.0252(6) Uani 1 1 d . .
H4 H 0.738146 0.950901 0.299885 0.030 Uiso 1 1 calc R U
C5 C 0.6194(3) 0.8433(2) 0.26118(11) 0.0240(6) Uani 1 1 d . .
H5 H 0.658200 0.852037 0.223508 0.029 Uiso 1 1 calc R U
C6 C 0.5162(3) 0.7717(2) 0.27115(11) 0.0210(6) Uani 1 1 d . .
H6 H 0.484819 0.731878 0.239656 0.025 Uiso 1 1 calc R U
C7 C 0.4435(3) 0.80969(19) 0.43276(10) 0.0183(6) Uani 1 1 d . .
C8 C 0.5134(3) 0.74419(18) 0.47139(11) 0.0191(6) Uani 1 1 d . .
C9 C 0.6551(3) 0.68832(19) 0.45583(11) 0.0209(6) Uani 1 1 d . .
H9 H 0.663635 0.691120 0.412645 0.025 Uiso 1 1 calc R U
C10 C 0.7997(3) 0.7338(2) 0.48351(13) 0.0316(7) Uani 1 1 d . .
H10A H 0.808138 0.798932 0.469722 0.047 Uiso 1 1 calc R U
H10B H 0.890970 0.698129 0.472626 0.047 Uiso 1 1 calc R U
H10C H 0.792917 0.733612 0.525928 0.047 Uiso 1 1 calc R U
C11 C 0.6456(3) 0.5843(2) 0.47330(12) 0.0273(7) Uani 1 1 d . .
H11A H 0.651685 0.579117 0.515803 0.041 Uiso 1 1 calc R U
H11B H 0.731440 0.549648 0.456918 0.041 Uiso 1 1 calc R U
H11C H 0.547578 0.557745 0.458359 0.041 Uiso 1 1 calc R U
C12 C 0.4561(3) 0.73478(19) 0.52697(11) 0.0201(6) Uani 1 1 d . .
H12 H 0.503088 0.690438 0.553049 0.024 Uiso 1 1 calc R U
C13 C 0.3333(3) 0.78780(19) 0.54542(11) 0.0203(6) Uani 1 1 d . .
C14 C 0.2676(3) 0.7712(2) 0.60516(11) 0.0227(6) Uani 1 1 d . .
H14 H 0.328216 0.719118 0.624366 0.027 Uiso 1 1 calc R U
C15 C 0.2814(3) 0.8570(2) 0.64420(12) 0.0288(7) Uani 1 1 d . .
H15A H 0.390188 0.875142 0.649166 0.043 Uiso 1 1 calc R U
H15B H 0.240429 0.842141 0.682224 0.043 Uiso 1 1 calc R U
H15C H 0.222596 0.909310 0.626477 0.043 Uiso 1 1 calc R U
C16 C 0.1003(4) 0.7389(2) 0.59843(13) 0.0376(8) Uani 1 1 d . .
H16A H 0.037785 0.789106 0.580192 0.056 Uiso 1 1 calc R U
H16B H 0.061208 0.724356 0.636813 0.056 Uiso 1 1 calc R U
H16C H 0.094412 0.682325 0.573968 0.056 Uiso 1 1 calc R U
C17 C 0.2723(3) 0.85617(19) 0.50778(11) 0.0209(6) Uani 1 1 d . .
H17 H 0.191828 0.895574 0.520633 0.025 Uiso 1 1 calc R U
C18 C 0.3250(3) 0.86888(18) 0.45188(11) 0.0187(6) Uani 1 1 d . .
C19 C 0.2622(3) 0.95056(19) 0.41500(11) 0.0222(6) Uani 1 1 d . .
H19 H 0.281948 0.936311 0.373373 0.027 Uiso 1 1 calc R U
C20 C 0.0879(3) 0.9671(2) 0.42009(12) 0.0285(7) Uani 1 1 d . .
H20A H 0.032938 0.907106 0.415154 0.043 Uiso 1 1 calc R U
H20B H 0.051584 1.011427 0.389876 0.043 Uiso 1 1 calc R U
H20C H 0.068119 0.993371 0.458499 0.043 Uiso 1 1 calc R U
C21 C 0.3478(4) 1.0420(2) 0.43152(13) 0.0330(7) Uani 1 1 d . .
H21A H 0.328556 1.058121 0.472022 0.050 Uiso 1 1 calc R U
H21B H 0.310793 1.093209 0.405990 0.050 Uiso 1 1 calc R U
H21C H 0.458835 1.033164 0.427090 0.050 Uiso 1 1 calc R U
C22 C 0.4256(3) 0.54647(19) 0.30413(11) 0.0198(6) Uani 1 1 d . .
C23 C 0.6018(3) 0.5571(2) 0.30951(12) 0.0241(6) Uani 1 1 d . .
H23A H 0.650600 0.497985 0.298003 0.036 Uiso 1 1 calc R U
H23B H 0.632842 0.571841 0.349904 0.036 Uiso 1 1 calc R U
H23C H 0.634371 0.608159 0.284070 0.036 Uiso 1 1 calc R U
C24 C 0.3831(3) 0.5280(2) 0.23987(12) 0.0261(7) Uani 1 1 d . .
H24A H 0.409369 0.583393 0.216795 0.039 Uiso 1 1 calc R U
H24B H 0.272140 0.515596 0.235271 0.039 Uiso 1 1 calc R U
H24C H 0.440625 0.473197 0.226444 0.039 Uiso 1 1 calc R U
C25 C 0.3904(3) 0.45694(19) 0.34083(12) 0.0232(6) Uani 1 1 d . .
H25A H 0.445576 0.403619 0.323200 0.028 Uiso 1 1 calc R U
H25B H 0.438761 0.466879 0.380044 0.028 Uiso 1 1 calc R U
C26 C 0.2247(3) 0.4242(2) 0.34940(12) 0.0254(6) Uani 1 1 d . .
H26A H 0.228089 0.359364 0.365263 0.031 Uiso 1 1 calc R U
H26B H 0.170249 0.421414 0.310808 0.031 Uiso 1 1 calc R U
C27 C 0.1290(3) 0.4860(2) 0.38981(12) 0.0244(6) Uani 1 1 d . .
H27A H 0.084972 0.445028 0.419820 0.029 Uiso 1 1 calc R U
H27B H 0.199051 0.531487 0.410017 0.029 Uiso 1 1 calc R U
C28 C -0.0020(3) 0.5405(2) 0.35938(12) 0.0261(7) Uani 1 1 d . .
H28A H -0.041131 0.586955 0.387356 0.031 Uiso 1 1 calc R U
H28B H -0.086897 0.495681 0.350147 0.031 Uiso 1 1 calc R U
C29 C 0.0340(3) 0.5933(2) 0.30338(12) 0.0244(6) Uani 1 1 d . .
H29A H -0.065406 0.614457 0.285222 0.029 Uiso 1 1 calc R U
H29B H 0.078688 0.547184 0.276471 0.029 Uiso 1 1 calc R U
C30 C 0.1428(3) 0.6796(2) 0.30649(12) 0.0223(6) Uani 1 1 d . .
C31 C 0.1474(3) 0.7213(2) 0.24519(12) 0.0312(7) Uani 1 1 d . .
H31A H 0.189851 0.674607 0.218807 0.047 Uiso 1 1 calc R U
H31B H 0.212684 0.777740 0.246009 0.047 Uiso 1 1 calc R U
H31C H 0.042625 0.738299 0.231527 0.047 Uiso 1 1 calc R U
C32 C 0.0727(3) 0.7544(2) 0.34563(13) 0.0294(7) Uani 1 1 d . .
H32A H -0.034277 0.766528 0.332519 0.044 Uiso 1 1 calc R U
H32B H 0.132598 0.812804 0.343525 0.044 Uiso 1 1 calc R U
H32C H 0.075097 0.731633 0.385872 0.044 Uiso 1 1 calc R U

loop_
_atom_site_aniso_label
_atom_site_aniso_U_11
_atom_site_aniso_U_22
_atom_site_aniso_U_33
_atom_site_aniso_U_23
_atom_site_aniso_U_13
_atom_site_aniso_U_12
P1 0.0158(3) 0.0189(4) 0.0149(3) -0.0006(3) -0.0001(2) -0.0011(3)
C1 0.0171(13) 0.0199(14) 0.0154(13) 0.0030(11) 0.0014(10) 0.0013(11)
C2 0.0180(13) 0.0194(14) 0.0162(13) 0.0033(11) -0.0003(10) 0.0016(11)
C3 0.0290(15) 0.0218(15) 0.0170(13) -0.0030(11) 0.0025(11) -0.0035(12)
C4 0.0262(15) 0.0249(16) 0.0250(15) 0.0021(12) 0.0063(12) -0.0075(12)
C5 0.0265(14) 0.0309(16) 0.0150(13) 0.0036(12) 0.0048(11) -0.0034(13)
C6 0.0224(14) 0.0264(16) 0.0142(13) -0.0017(11) -0.0005(11) -0.0018(12)
C7 0.0212(14) 0.0205(14) 0.0133(13) 0.0002(11) 0.0022(10) -0.0072(11)
C8 0.0211(14) 0.0210(15) 0.0150(13) -0.0017(11) -0.0014(11) -0.0079(11)
C9 0.0226(14) 0.0244(15) 0.0155(13) 0.0004(11) -0.0014(11) -0.0001(12)
C10 0.0256(16) 0.0376(19) 0.0315(17) -0.0068(14) 0.0004(13) -0.0039(14)
C11 0.0322(16) 0.0251(16) 0.0244(15) 0.0025(12) 0.0008(13) 0.0024(13)
C12 0.0264(15) 0.0186(14) 0.0151(13) 0.0038(11) -0.0022(11) -0.0046(11)
C13 0.0235(14) 0.0228(15) 0.0146(13) -0.0016(11) 0.0008(11) -0.0071(11)
C14 0.0282(15) 0.0254(16) 0.0145(13) 0.0041(11) 0.0009(11) -0.0023(12)
C15 0.0332(16) 0.0346(18) 0.0187(14) -0.0034(13) 0.0035(12) -0.0066(14)
C16 0.0380(18) 0.053(2) 0.0215(15) 0.0027(15) 0.0015(13) -0.0257(16)
C17 0.0240(14) 0.0218(15) 0.0173(13) -0.0049(11) 0.0053(11) -0.0010(12)
C18 0.0214(13) 0.0202(15) 0.0143(12) -0.0011(11) -0.0004(10) -0.0043(11)
C19 0.0282(15) 0.0229(15) 0.0156(13) 0.0004(12) 0.0044(11) 0.0010(12)
C20 0.0341(17) 0.0301(17) 0.0214(15) 0.0026(13) 0.0043(12) 0.0085(13)
C21 0.047(2) 0.0223(17) 0.0299(16) -0.0002(13) -0.0005(14) -0.0010(14)
C22 0.0186(14) 0.0208(14) 0.0199(13) -0.0029(11) 0.0009(11) -0.0003(11)
C23 0.0185(14) 0.0290(16) 0.0247(15) -0.0049(12) 0.0015(11) 0.0033(12)
C24 0.0276(15) 0.0291(17) 0.0217(15) -0.0077(12) 0.0014(12) -0.0009(13)
C25 0.0227(14) 0.0230(16) 0.0237(14) -0.0027(12) -0.0032(11) 0.0008(12)
C26 0.0282(15) 0.0217(16) 0.0261(15) 0.0015(12) -0.0027(12) -0.0012(12)
C27 0.0258(15) 0.0228(15) 0.0246(15) 0.0029(12) 0.0019(12) -0.0055(12)
C28 0.0196(14) 0.0273(17) 0.0316(16) -0.0022(13) 0.0027(12) -0.0036(12)
C29 0.0163(14) 0.0268(16) 0.0296(16) -0.0007(13) -0.0053(11) -0.0027(12)
C30 0.0199(14) 0.0234(15) 0.0233(14) 0.0021(12) -0.0011(11) -0.0014(11)
C31 0.0276(16) 0.0340(18) 0.0313(17) 0.0101(14) -0.0069(13) -0.0044(13)
C32 0.0207(15) 0.0237(16) 0.0436(19) -0.0020(14) -0.0029(13) 0.0033(12)

loop_
_atom_type_symbol
_atom_type_description
_atom_type_scat_dispersion_real
_atom_type_scat_dispersion_imag
_atom_type_scat_source
C C 0.0033 0.0016 'International Tables Vol C Tables 4.2.6.8 and 6.1.1.4'
H H 0.0000 0.0000 'International Tables Vol C Tables 4.2.6.8 and 6.1.1.4'
P P 0.1023 0.0942 'International Tables Vol C Tables 4.2.6.8 and 6.1.1.4'

loop_
_geom_angle_atom_site_label_1
_geom_angle_atom_site_label_2
_geom_angle_atom_site_label_3
_geom_angle
C1 P1 C30 102.85(12)
C1 P1 C22 106.12(12)
C30 P1 C22 108.61(12)
C6 C1 C2 117.2(2)
C6 C1 P1 123.9(2)
C2 C1 P1 118.54(18)
C3 C2 C1 119.4(2)
C3 C2 C7 117.3(2)
C1 C2 C7 123.4(2)
C4 C3 C2 121.4(2)
C4 C3 H3 119.3
C2 C3 H3 119.3
C5 C4 C3 119.7(3)
C5 C4 H4 120.1
C3 C4 H4 120.1
C4 C5 C6 119.5(2)
C4 C5 H5 120.2
C6 C5 H5 120.2
C5 C6 C1 122.7(2)
C5 C6 H6 118.6
C1 C6 H6 118.6
C8 C7 C18 119.8(2)
C8 C7 C2 119.1(2)
C18 C7 C2 121.0(2)
C12 C8 C7 118.8(2)
C12 C8 C9 119.1(2)
C7 C8 C9 122.0(2)
C8 C9 C10 109.9(2)
C8 C9 C11 112.9(2)
C10 C9 C11 110.4(2)
C8 C9 H9 107.8
C10 C9 H9 107.8
C11 C9 H9 107.8
C9 C10 H10A 109.5
C9 C10 H10B 109.5
H10A C10 H10B 109.5
C9 C10 H10C 109.5
H10A C10 H10C 109.5
H10B C10 H10C 109.5
C9 C11 H11A 109.5
C9 C11 H11B 109.5
H11A C11 H11B 109.5
C9 C11 H11C 109.5
H11A C11 H11C 109.5
H11B C11 H11C 109.5
C13 C12 C8 122.3(2)
C13 C12 H12 118.8
C8 C12 H12 118.8
C12 C13 C17 117.8(2)
C12 C13 C14 120.7(2)
C17 C13 C14 121.5(2)
C15 C14 C16 110.8(2)
C15 C14 C13 112.8(2)
C16 C14 C13 110.0(2)
C15 C14 H14 107.7
C16 C14 H14 107.7
C13 C14 H14 107.7
C14 C15 H15A 109.5
C14 C15 H15B 109.5
H15A C15 H15B 109.5
C14 C15 H15C 109.5
H15A C15 H15C 109.5
H15B C15 H15C 109.5
C14 C16 H16A 109.5
C14 C16 H16B 109.5
H16A C16 H16B 109.5
C14 C16 H16C 109.5
H16A C16 H16C 109.5
H16B C16 H16C 109.5
C13 C17 C18 122.3(2)
C13 C17 H17 118.8
C18 C17 H17 118.8
C17 C18 C7 118.7(2)
C17 C18 C19 119.3(2)
C7 C18 C19 121.9(2)
C18 C19 C21 110.2(2)
C18 C19 C20 113.8(2)
C21 C19 C20 108.6(2)
C18 C19 H19 108.0
C21 C19 H19 108.0
C20 C19 H19 108.0
C19 C20 H20A 109.5
C19 C20 H20B 109.5
H20A C20 H20B 109.5
C19 C20 H20C 109.5
H20A C20 H20C 109.5
H20B C20 H20C 109.5
C19 C21 H21A 109.5
C19 C21 H21B 109.5
H21A C21 H21B 109.5
C19 C21 H21C 109.5
H21A C21 H21C 109.5
H21B C21 H21C 109.5
C24 C22 C23 107.2(2)
C24 C22 C25 109.7(2)
C23 C22 C25 104.5(2)
C24 C22 P1 120.16(19)
C23 C22 P1 107.66(18)
C25 C22 P1 106.47(17)
C22 C23 H23A 109.5
C22 C23 H23B 109.5
H23A C23 H23B 109.5
C22 C23 H23C 109.5
H23A C23 H23C 109.5
H23B C23 H23C 109.5
C22 C24 H24A 109.5
C22 C24 H24B 109.5
H24A C24 H24B 109.5
C22 C24 H24C 109.5
H24A C24 H24C 109.5
H24B C24 H24C 109.5
C26 C25 C22 121.3(2)
C26 C25 H25A 107.0
C22 C25 H25A 107.0
C26 C25 H25B 107.0
C22 C25 H25B 107.0
H25A C25 H25B 106.7
C25 C26 C27 115.8(2)
C25 C26 H26A 108.3
C27 C26 H26A 108.3
C25 C26 H26B 108.3
C27 C26 H26B 108.3
H26A C26 H26B 107.4
C28 C27 C26 114.9(2)
C28 C27 H27A 108.5
C26 C27 H27A 108.5
C28 C27 H27B 108.5
C26 C27 H27B 108.5
H27A C27 H27B 107.5
C27 C28 C29 117.5(2)
C27 C28 H28A 107.9
C29 C28 H28A 107.9
C27 C28 H28B 107.9
C29 C28 H28B 107.9
H28A C28 H28B 107.2
C28 C29 C30 119.5(2)
C28 C29 H29A 107.5
C30 C29 H29A 107.5
C28 C29 H29B 107.5
C30 C29 H29B 107.5
H29A C29 H29B 107.0
C31 C30 C32 107.4(2)
C31 C30 C29 107.5(2)
C32 C30 C29 108.7(2)
C31 C30 P1 116.17(19)
C32 C30 P1 104.42(18)
C29 C30 P1 112.33(19)
C30 C31 H31A 109.5
C30 C31 H31B 109.5
H31A C31 H31B 109.5
C30 C31 H31C 109.5
H31A C31 H31C 109.5
H31B C31 H31C 109.5
C30 C32 H32A 109.5
C30 C32 H32B 109.5
H32A C32 H32B 109.5
C30 C32 H32C 109.5
H32A C32 H32C 109.5
H32B C32 H32C 109.5

loop_
_geom_bond_atom_site_label_1
_geom_bond_atom_site_label_2
_geom_bond_distance
P1 C1 1.852(3)
P1 C30 1.900(3)
P1 C22 1.915(3)
C1 C6 1.407(4)
C1 C2 1.418(4)
C2 C3 1.398(4)
C2 C7 1.512(3)
C3 C4 1.394(4)
C3 H3 0.9500
C4 C5 1.377(4)
C4 H4 0.9500
C5 C6 1.379(4)
C5 H5 0.9500
C6 H6 0.9500
C7 C8 1.407(4)
C7 C18 1.411(4)
C8 C12 1.396(3)
C8 C9 1.516(4)
C9 C10 1.528(4)
C9 C11 1.532(4)
C9 H9 1.0000
C10 H10A 0.9800
C10 H10B 0.9800
C10 H10C 0.9800
C11 H11A 0.9800
C11 H11B 0.9800
C11 H11C 0.9800
C12 C13 1.384(4)
C12 H12 0.9500
C13 C17 1.391(4)
C13 C14 1.526(4)
C14 C15 1.514(4)
C14 C16 1.524(4)
C14 H14 1.0000
C15 H15A 0.9800
C15 H15B 0.9800
C15 H15C 0.9800
C16 H16A 0.9800
C16 H16B 0.9800
C16 H16C 0.9800
C17 C18 1.393(3)
C17 H17 0.9500
C18 C19 1.524(4)
C19 C21 1.535(4)
C19 C20 1.539(4)
C19 H19 1.0000
C20 H20A 0.9800
C20 H20B 0.9800
C20 H20C 0.9800
C21 H21A 0.9800
C21 H21B 0.9800
C21 H21C 0.9800
C22 C24 1.532(4)
C22 C23 1.536(4)
C22 C25 1.561(4)
C23 H23A 0.9800
C23 H23B 0.9800
C23 H23C 0.9800
C24 H24A 0.9800
C24 H24B 0.9800
C24 H24C 0.9800
C25 C26 1.531(4)
C25 H25A 0.9900
C25 H25B 0.9900
C26 C27 1.543(4)
C26 H26A 0.9900
C26 H26B 0.9900
C27 C28 1.522(4)
C27 H27A 0.9900
C27 H27B 0.9900
C28 C29 1.533(4)
C28 H28A 0.9900
C28 H28B 0.9900
C29 C30 1.545(4)
C29 H29A 0.9900
C29 H29B 0.9900
C30 C31 1.531(4)
C30 C32 1.532(4)
C31 H31A 0.9800
C31 H31B 0.9800
C31 H31C 0.9800
C32 H32A 0.9800
C32 H32B 0.9800
C32 H32C 0.9800

loop_
_geom_torsion_atom_site_label_1
_geom_torsion_atom_site_label_2
_geom_torsion_atom_site_label_3
_geom_torsion_atom_site_label_4
_geom_torsion
C30 P1 C1 C6 -75.2(2)
C22 P1 C1 C6 38.8(2)
C30 P1 C1 C2 111.1(2)
C22 P1 C1 C2 -134.9(2)
C6 C1 C2 C3 -2.1(4)
P1 C1 C2 C3 172.0(2)
C6 C1 C2 C7 179.1(2)
P1 C1 C2 C7 -6.8(3)
C1 C2 C3 C4 0.8(4)
C7 C2 C3 C4 179.7(2)
C2 C3 C4 C5 0.8(4)
C3 C4 C5 C6 -1.1(4)
C4 C5 C6 C1 -0.3(4)
C2 C1 C6 C5 1.9(4)
P1 C1 C6 C5 -171.9(2)
C3 C2 C7 C8 -97.6(3)
C1 C2 C7 C8 81.2(3)
C3 C2 C7 C18 80.3(3)
C1 C2 C7 C18 -100.8(3)
C18 C7 C8 C12 4.4(4)
C2 C7 C8 C12 -177.6(2)
C18 C7 C8 C9 -171.6(2)
C2 C7 C8 C9 6.4(4)
C12 C8 C9 C10 -76.5(3)
C7 C8 C9 C10 99.4(3)
C12 C8 C9 C11 47.3(3)
C7 C8 C9 C11 -136.8(3)
C7 C8 C12 C13 -0.2(4)
C9 C8 C12 C13 175.9(2)
C8 C12 C13 C17 -3.7(4)
C8 C12 C13 C14 176.2(2)
C12 C13 C14 C15 118.4(3)
C17 C13 C14 C15 -61.7(3)
C12 C13 C14 C16 -117.4(3)
C17 C13 C14 C16 62.6(3)
C12 C13 C17 C18 3.5(4)
C14 C13 C17 C18 -176.4(2)
C13 C17 C18 C7 0.6(4)
C13 C17 C18 C19 -174.8(2)
C8 C7 C18 C17 -4.6(4)
C2 C7 C18 C17 177.5(2)
C8 C7 C18 C19 170.7(2)
C2 C7 C18 C19 -7.2(4)
C17 C18 C19 C21 81.9(3)
C7 C18 C19 C21 -93.3(3)
C17 C18 C19 C20 -40.4(3)
C7 C18 C19 C20 144.3(3)
C24 C22 C25 C26 -68.4(3)
C23 C22 C25 C26 176.9(2)
P1 C22 C25 C26 63.1(3)
C22 C25 C26 C27 -71.7(3)
C25 C26 C27 C28 110.9(3)
C26 C27 C28 C29 -46.3(3)
C27 C28 C29 C30 -68.0(3)
C28 C29 C30 C31 -176.0(2)
C28 C29 C30 C32 -60.0(3)
C28 C29 C30 P1 55.0(3)
C1 P1 C30 C31 43.0(2)
C22 P1 C30 C31 -69.2(2)
C1 P1 C30 C32 -75.1(2)
C22 P1 C30 C32 172.76(18)
C1 P1 C30 C29 167.34(18)
C22 P1 C30 C29 55.2(2)
